data_1576099
loop_
_publ_author_name
'Chen, Xiang'
'Tao, Siyu'
'Chen, Ruijia'
'Zhao, Zihao'
'Zhang, Qiang'
'Li, Anze'
'Yang, Guangxin'
'Liu, Wenbin'
'Yuan, Wang Zhang'

_publ_section_title
;
 Site-selective thionation and doping enabled tunable full-color emission
 in nonconventional luminophores.
;
_journal_issue 3
_journal_name_full 'Materials horizons'
_journal_page_first 1412
_journal_page_last 1420
_journal_paper_doi 10.1039/d5mh01519g
_journal_volume 13
_journal_year 2026
_chemical_formula_moiety 'C3 H3 N O S2'
_chemical_formula_sum 'C3 H3 N O S2'
_chemical_formula_weight 133.18
_space_group_crystal_system monoclinic
_space_group_IT_number 14
_space_group_name_Hall '-P 2yn'
_space_group_name_H-M_alt 'P 1 21/n 1'
_atom_sites_solution_hydrogens geom
_audit_creation_date 2025-09-25
_audit_creation_method
;
Olex2 1.5-ac6-018
(compiled 2024.02.14 svn.r2f8d729c for Rigaku Oxford Diffraction, GUI svn.r6920)
;
_audit_update_record
;
2025-09-25 deposited with the CCDC.	2025-10-22 downloaded from the CCDC.
;
_cell_angle_alpha 90
_cell_angle_beta 102.849(2)
_cell_angle_gamma 90
_cell_formula_units_Z 4
_cell_length_a 7.2223(6)
_cell_length_b 7.5798(6)
_cell_length_c 9.9313(8)
_cell_measurement_reflns_used 7170
_cell_measurement_temperature 173.00
_cell_measurement_theta_max 68.39
_cell_measurement_theta_min 6.90
_cell_volume 530.06(7)
_computing_cell_refinement ' APEX5 v2023.9--2 (Bruker AXS)'
_computing_data_collection 'Bruker Instrument Service vV6.2.16'
_computing_data_reduction 'SAINT V8.40B (Bruker AXS LLC, 2019)'
_computing_molecular_graphics 'Olex2 1.5-ac6-018 (Dolomanov et al., 2009)'
_computing_publication_material 'Olex2 1.5-ac6-018 (Dolomanov et al., 2009)'
_computing_structure_refinement 'SHELXL--2019/1 (Sheldrick, 2019)'
_diffrn_ambient_temperature 173.00
_diffrn_measured_fraction_theta_full 0.993
_diffrn_measured_fraction_theta_max 0.991
_diffrn_measurement_device_type 'Bruker APEX-II CCD'
_diffrn_measurement_method '\f and \w scans'
_diffrn_radiation_type CuK\a
_diffrn_radiation_wavelength 1.54178
_diffrn_reflns_av_R_equivalents 0.0249
_diffrn_reflns_av_unetI/netI 0.0158
_diffrn_reflns_Laue_measured_fraction_full 0.993
_diffrn_reflns_Laue_measured_fraction_max 0.991
_diffrn_reflns_limit_h_max 8
_diffrn_reflns_limit_h_min -8
_diffrn_reflns_limit_k_max 9
_diffrn_reflns_limit_k_min -8
_diffrn_reflns_limit_l_max 11
_diffrn_reflns_limit_l_min -11
_diffrn_reflns_number 9695
_diffrn_reflns_point_group_measured_fraction_full 0.993
_diffrn_reflns_point_group_measured_fraction_max 0.991
_diffrn_reflns_theta_full 67.679
_diffrn_reflns_theta_max 68.383
_diffrn_reflns_theta_min 6.904
_diffrn_source_current 1.2
_diffrn_source_power 0.06
_diffrn_source_voltage 50.0
_diffrn_standards_number 0
_exptl_absorpt_coefficient_mu 8.066
_exptl_absorpt_correction_T_max 0.7531
_exptl_absorpt_correction_T_min 0.5752
_exptl_absorpt_correction_type multi-scan
_exptl_absorpt_process_details
;
SADABS-2016/2 (Bruker,2016/2) was used for absorption correction.
wR2(int) was 0.1040 before and 0.0448 after correction.
The Ratio of minimum to maximum transmission is 0.7638.
The \l/2 correction factor is Not present.
;
_exptl_crystal_colour colourless
_exptl_crystal_colour_primary colourless
_exptl_crystal_density_diffrn 1.669
_exptl_crystal_description block
_exptl_crystal_F_000 272
_exptl_crystal_size_max 0.18
_exptl_crystal_size_mid 0.16
_exptl_crystal_size_min 0.14
_refine_diff_density_max 0.220
_refine_diff_density_min -0.234
_refine_diff_density_rms 0.049
_refine_ls_extinction_method none
_refine_ls_goodness_of_fit_ref 1.084
_refine_ls_hydrogen_treatment constr
_refine_ls_matrix_type full
_refine_ls_number_parameters 64
_refine_ls_number_reflns 963
_refine_ls_number_restraints 1
_refine_ls_restrained_S_all 1.087
_refine_ls_R_factor_all 0.0210
_refine_ls_R_factor_gt 0.0206
_refine_ls_shift/su_max 0.001
_refine_ls_shift/su_mean 0.000
_refine_ls_structure_factor_coef Fsqd
_refine_ls_weighting_details 'w=1/[\s^2^(Fo^2^)+(0.0193P)^2^+0.3022P] where P=(Fo^2^+2Fc^2^)/3'
_refine_ls_weighting_scheme calc
_refine_ls_wR_factor_gt 0.0511
_refine_ls_wR_factor_ref 0.0513
_reflns_Friedel_coverage 0.000
_reflns_number_gt 933
_reflns_number_total 963
_reflns_threshold_expression 'I > 2\s(I)'
_cod_data_source_file d5mh01519g2.cif
_cod_data_source_block a_a
_cod_depositor_comments 'Adding full bibliography for 1576098--1576100.cif.'
_cod_database_code 1576099
_shelx_shelxl_version_number 2019/1
_shelx_space_group_comment
;
The symmetry employed for this shelxl refinement is uniquely defined
by the following loop, which should always be used as a source of
symmetry information in preference to the above space-group names.
They are only intended as comments.
;
_shelx_estimated_absorpt_t_max 0.398
_shelx_estimated_absorpt_t_min 0.325
_olex2_refinement_description
;
1. Fixed Uiso
 At 1.2 times of:
  All C(H,H) groups, All N(H) groups
2. Rigid bond restraints
 S2, C1
 with sigma for 1-2 distances of 0.001 and sigma for 1-3 distances of 0.001
3.a Secondary CH2 refined with riding coordinates:
 C3(H3A,H3B)
3.b Aromatic/amide H refined with riding coordinates:
 N1(H1)
;
_olex2_submission_special_instructions 'No special instructions were received'

loop_
_space_group_symop_operation_xyz
'x, y, z'
'-x+1/2, y+1/2, -z+1/2'
'-x, -y, -z'
'x-1/2, -y-1/2, z-1/2'

loop_
_atom_site_label
_atom_site_type_symbol
_atom_site_fract_x
_atom_site_fract_y
_atom_site_fract_z
_atom_site_U_iso_or_equiv
_atom_site_adp_type
_atom_site_occupancy
_atom_site_site_symmetry_order
_atom_site_calc_flag
_atom_site_refinement_flags_posn
_atom_site_refinement_flags_adp
_atom_site_refinement_flags_occupancy
_atom_site_disorder_assembly
_atom_site_disorder_group
S1 S 0.52522(5) 0.96583(5) 0.75283(3) 0.02328(13) Uani 1 1 d . . . . .
S2 S 0.82752(5) 0.96186(5) 0.59013(4) 0.02492(13) Uani 1 1 d . U . . .
O1 O 0.31424(14) 0.52886(13) 0.59035(9) 0.0225(2) Uani 1 1 d . . . . .
N1 N 0.55796(15) 0.71914(15) 0.58328(11) 0.0181(2) Uani 1 1 d . . . . .
H1 H 0.603147 0.656688 0.523105 0.022 Uiso 1 1 calc R U . . .
C1 C 0.64154(17) 0.87391(18) 0.63462(13) 0.0176(3) Uani 1 1 d . U . . .
C2 C 0.40101(18) 0.66397(17) 0.62856(12) 0.0173(3) Uani 1 1 d . . . . .
C3 C 0.35000(18) 0.79190(18) 0.73004(13) 0.0197(3) Uani 1 1 d . . . . .
H3A H 0.352139 0.732489 0.819149 0.024 Uiso 1 1 calc R U . . .
H3B H 0.221295 0.840555 0.694019 0.024 Uiso 1 1 calc R U . . .

loop_
_atom_site_aniso_label
_atom_site_aniso_U_11
_atom_site_aniso_U_22
_atom_site_aniso_U_33
_atom_site_aniso_U_23
_atom_site_aniso_U_13
_atom_site_aniso_U_12
S1 0.0248(2) 0.0217(2) 0.0244(2) -0.00823(13) 0.00781(14) -0.00217(13)
S2 0.0210(2) 0.0275(2) 0.0270(2) -0.00133(14) 0.00688(15) -0.00714(13)
O1 0.0261(5) 0.0202(5) 0.0240(5) -0.0034(4) 0.0115(4) -0.0053(4)
N1 0.0208(5) 0.0174(5) 0.0184(5) -0.0026(4) 0.0091(4) -0.0014(4)
C1 0.0173(6) 0.0188(7) 0.0157(6) 0.0012(5) 0.0015(5) 0.0012(5)
C2 0.0194(6) 0.0178(7) 0.0155(6) 0.0024(5) 0.0054(5) 0.0016(5)
C3 0.0208(6) 0.0191(7) 0.0210(6) -0.0017(5) 0.0085(5) 0.0004(5)

loop_
_atom_type_symbol
_atom_type_description
_atom_type_scat_dispersion_real
_atom_type_scat_dispersion_imag
_atom_type_scat_source
C C 0.0181 0.0091 'International Tables Vol C Tables 4.2.6.8 and 6.1.1.4'
H H 0.0000 0.0000 'International Tables Vol C Tables 4.2.6.8 and 6.1.1.4'
N N 0.0311 0.0180 'International Tables Vol C Tables 4.2.6.8 and 6.1.1.4'
O O 0.0492 0.0322 'International Tables Vol C Tables 4.2.6.8 and 6.1.1.4'
S S 0.3331 0.5567 'International Tables Vol C Tables 4.2.6.8 and 6.1.1.4'

loop_
_geom_angle_atom_site_label_1
_geom_angle_atom_site_label_2
_geom_angle_atom_site_label_3
_geom_angle
_geom_angle_site_symmetry_1
_geom_angle_site_symmetry_3
_geom_angle_publ_flag
C1 S1 C3 93.05(6) . . ?
C1 N1 H1 121.1 . . ?
C1 N1 C2 117.88(11) . . ?
C2 N1 H1 121.1 . . ?
S2 C1 S1 124.48(8) . . ?
N1 C1 S1 110.95(9) . . ?
N1 C1 S2 124.57(10) . . ?
O1 C2 N1 124.01(12) . . ?
O1 C2 C3 124.50(11) . . ?
N1 C2 C3 111.49(11) . . ?
S1 C3 H3A 110.4 . . ?
S1 C3 H3B 110.4 . . ?
C2 C3 S1 106.60(9) . . ?
C2 C3 H3A 110.4 . . ?
C2 C3 H3B 110.4 . . ?
H3A C3 H3B 108.6 . . ?

loop_
_geom_bond_atom_site_label_1
_geom_bond_atom_site_label_2
_geom_bond_distance
_geom_bond_site_symmetry_2
_geom_bond_publ_flag
S1 C1 1.7344(13) . ?
S1 C3 1.8065(14) . ?
S2 C1 1.6455(13) . ?
O1 C2 1.2165(16) . ?
N1 H1 0.8800 . ?
N1 C1 1.3652(17) . ?
N1 C2 1.3743(16) . ?
C2 C3 1.5023(18) . ?
C3 H3A 0.9900 . ?
C3 H3B 0.9900 . ?

loop_
_geom_hbond_atom_site_label_D
_geom_hbond_atom_site_label_H
_geom_hbond_atom_site_label_A
_geom_hbond_distance_DH
_geom_hbond_distance_HA
_geom_hbond_distance_DA
_geom_hbond_angle_DHA
_geom_hbond_site_symmetry_A
_geom_hbond_publ_flag
N1 H1 O1 0.88 1.98 2.8402(14) 167.1 3_666 yes
C3 H3B S2 0.99 2.95 3.9367(14) 176.1 1_455 yes

loop_
_geom_torsion_atom_site_label_1
_geom_torsion_atom_site_label_2
_geom_torsion_atom_site_label_3
_geom_torsion_atom_site_label_4
_geom_torsion
_geom_torsion_site_symmetry_1
_geom_torsion_site_symmetry_2
_geom_torsion_site_symmetry_3
_geom_torsion_site_symmetry_4
_geom_torsion_publ_flag
O1 C2 C3 S1 179.00(11) . . . . ?
N1 C2 C3 S1 -1.36(13) . . . . ?
C1 S1 C3 C2 1.64(10) . . . . ?
C1 N1 C2 O1 179.90(12) . . . . ?
C1 N1 C2 C3 0.26(16) . . . . ?
C2 N1 C1 S1 1.05(14) . . . . ?
C2 N1 C1 S2 -178.82(9) . . . . ?
C3 S1 C1 S2 178.30(9) . . . . ?
C3 S1 C1 N1 -1.58(10) . . . . ?
